data_4129000
loop_
_publ_author_name
'Nishigaki, Shuhei'
'Shibata, Yu'
'Nakajima, Atsuya'
'Okajima, Hajime'
'Masumoto, Yui'
'Osawa, Taisei'
'Muranaka, Atsuya'
'Sugiyama, Haruki'
'Horikawa, Ayano'
'Uekusa, Hidehiro'
'Koshino, Hiroyuki'
'Uchiyama, Masanobu'
'Sakamoto, Akira'
'Tanaka, Ken'

_publ_section_title
;
 Synthesis of Belt- and M\"obius-Shaped Cycloparaphenylenes by
 Rhodium-Catalyzed Alkyne Cyclotrimerization.
;
_journal_issue 38
_journal_name_full 'Journal of the American Chemical Society'
_journal_page_first 14955
_journal_page_last 14960
_journal_paper_doi 10.1021/jacs.9b06197
_journal_volume 141
_journal_year 2019
_chemical_formula_moiety 'C88 H96 O8,3(C6H5Cl)'
_chemical_formula_sum 'C106 H111 Cl3 O8'
_chemical_formula_weight 1619.29
_space_group_crystal_system monoclinic
_space_group_IT_number 14
_space_group_name_Hall '-P 2yn'
_space_group_name_H-M_alt 'P 1 21/n 1'
_atom_sites_solution_hydrogens mixed
_audit_creation_method SHELXL-2018/3
_cell_angle_alpha 90
_cell_angle_beta 91.6540(10)
_cell_angle_gamma 90
_cell_formula_units_Z 4
_cell_length_a 12.4631(2)
_cell_length_b 22.4492(4)
_cell_length_c 30.1000(6)
_cell_measurement_reflns_used 116912
_cell_measurement_temperature 93(2)
_cell_measurement_theta_max 68.221
_cell_measurement_theta_min 3.537
_cell_volume 8418.1(3)
_computing_cell_refinement RAPID-AUTO
_computing_data_collection RAPID-AUTO
_computing_data_reduction RAPID-AUTO
_computing_structure_refinement 'SHELXL-2018/3 (Sheldrick, 2018)'
_computing_structure_solution 'SHELXT 2018/2 (Sheldrick, 2018)'
_diffrn_ambient_temperature 93(2)
_diffrn_detector_area_resol_mean 10.0
_diffrn_measured_fraction_theta_full 0.993
_diffrn_measured_fraction_theta_max 0.992
_diffrn_measurement_device_type 'RIGAKU R-AXIS RAPID'
_diffrn_measurement_method \w-scan
_diffrn_radiation_probe x-ray
_diffrn_radiation_type CuK\a
_diffrn_radiation_wavelength 1.54186
_diffrn_reflns_av_R_equivalents 0.0435
_diffrn_reflns_av_unetI/netI 0.0282
_diffrn_reflns_Laue_measured_fraction_full 0.993
_diffrn_reflns_Laue_measured_fraction_max 0.992
_diffrn_reflns_limit_h_max 14
_diffrn_reflns_limit_h_min -15
_diffrn_reflns_limit_k_max 27
_diffrn_reflns_limit_k_min -26
_diffrn_reflns_limit_l_max 36
_diffrn_reflns_limit_l_min -36
_diffrn_reflns_number 116912
_diffrn_reflns_point_group_measured_fraction_full 0.993
_diffrn_reflns_point_group_measured_fraction_max 0.992
_diffrn_reflns_theta_full 67.686
_diffrn_reflns_theta_max 68.221
_diffrn_reflns_theta_min 3.537
_diffrn_source 'rotating anode x-ray'
_diffrn_source_type Rigaku
_exptl_absorpt_coefficient_mu 1.461
_exptl_absorpt_correction_T_max 0.910
_exptl_absorpt_correction_T_min 0.784
_exptl_absorpt_correction_type multi-scan
_exptl_absorpt_process_details 'abscor T.Higashi RIGAKU'
_exptl_crystal_colour yellow
_exptl_crystal_density_diffrn 1.278
_exptl_crystal_description block
_exptl_crystal_F_000 3448
_exptl_crystal_recrystallization_method chlorobenzene
_exptl_crystal_size_max 0.127
_exptl_crystal_size_mid 0.078
_exptl_crystal_size_min 0.066
_refine_diff_density_max 0.480
_refine_diff_density_min -0.890
_refine_diff_density_rms 0.061
_refine_ls_extinction_method none
_refine_ls_goodness_of_fit_ref 1.066
_refine_ls_hydrogen_treatment constr
_refine_ls_matrix_type full
_refine_ls_number_parameters 1194
_refine_ls_number_reflns 15260
_refine_ls_number_restraints 171
_refine_ls_restrained_S_all 1.080
_refine_ls_R_factor_all 0.0700
_refine_ls_R_factor_gt 0.0586
_refine_ls_shift/su_max 0.001
_refine_ls_shift/su_mean 0.000
_refine_ls_structure_factor_coef Fsqd
_refine_ls_weighting_details 'w=1/[\s^2^(Fo^2^)+(0.0907P)^2^+4.6060P] where P=(Fo^2^+2Fc^2^)/3'
_refine_ls_weighting_scheme calc
_refine_ls_wR_factor_gt 0.1587
_refine_ls_wR_factor_ref 0.1703
_reflns_Friedel_coverage 0.000
_reflns_number_gt 12271
_reflns_number_total 15260
_reflns_threshold_expression 'I > 2\s(I)'
_cod_data_source_file ja9b06197_si_002.cif
_cod_data_source_block shelx_a
_cod_original_sg_symbol_H-M 'P 21/n'
_cod_database_code 4129000
_shelx_shelxl_version_number 2018/3
_shelx_space_group_comment
;
The symmetry employed for this shelxl refinement is uniquely defined
by the following loop, which should always be used as a source of
symmetry information in preference to the above space-group names.
They are only intended as comments.
;
_shelx_estimated_absorpt_t_min 0.836
_shelx_estimated_absorpt_t_max 0.910

loop_
_space_group_symop_operation_xyz
'x, y, z'
'-x+1/2, y+1/2, -z+1/2'
'-x, -y, -z'
'x-1/2, -y-1/2, z-1/2'

loop_
_atom_site_label
_atom_site_type_symbol
_atom_site_fract_x
_atom_site_fract_y
_atom_site_fract_z
_atom_site_U_iso_or_equiv
_atom_site_adp_type
_atom_site_occupancy
_atom_site_site_symmetry_order
_atom_site_calc_flag
_atom_site_refinement_flags_posn
_atom_site_refinement_flags_adp
_atom_site_refinement_flags_occupancy
_atom_site_disorder_assembly
_atom_site_disorder_group
Cl2 Cl 0.54254(7) 0.29959(8) 0.32812(4) 0.1205(5) Uani 1 1 d . . . . .
O1 O 0.42928(11) 0.42595(6) 0.49927(5) 0.0342(3) Uani 1 1 d . . . . .
O2 O 0.33442(12) 0.21871(7) 0.58679(6) 0.0376(4) Uani 1 1 d . . . . .
O3 O 0.62779(12) 0.20890(6) 0.73533(5) 0.0370(4) Uani 1 1 d . . . . .
O4 O 0.88314(12) 0.40684(7) 0.71784(5) 0.0402(4) Uani 1 1 d . . . . .
O5 O 0.69910(12) 0.61526(7) 0.79055(5) 0.0387(4) Uani 1 1 d . . . . .
O6 O 0.30339(13) 0.56881(7) 0.85860(5) 0.0393(4) Uani 1 1 d . . . . .
O7 O -0.00151(12) 0.57716(7) 0.71349(5) 0.0348(3) Uani 1 1 d . . . . .
O8 O 0.22587(12) 0.63057(6) 0.56485(5) 0.0353(3) Uani 1 1 d . . . . .
C1 C 0.40266(17) 0.37327(10) 0.52031(7) 0.0317(5) Uani 1 1 d . . . . .
C2 C 0.29639(16) 0.36484(9) 0.53403(7) 0.0305(4) Uani 1 1 d . . . . .
C3 C 0.27660(17) 0.31095(9) 0.55567(7) 0.0325(5) Uani 1 1 d . . . . .
H3 H 0.205854 0.301961 0.564512 0.039 Uiso 1 1 calc R U . . .
C4 C 0.35866(17) 0.27035(9) 0.56443(8) 0.0324(5) Uani 1 1 d . . . . .
C5 C 0.46596(16) 0.28124(9) 0.55359(7) 0.0317(5) Uani 1 1 d . . . . .
C6 C 0.48446(17) 0.33374(9) 0.53009(7) 0.0315(5) Uani 1 1 d . . . . .
H6 H 0.554888 0.342344 0.520672 0.038 Uiso 1 1 calc R U . . .
C7 C 0.40106(17) 0.21137(10) 0.62583(8) 0.0376(5) Uani 1 1 d . . . . .
H7A H 0.393981 0.169917 0.636575 0.045 Uiso 1 1 calc R U . . .
H7AB H 0.374935 0.238149 0.649312 0.045 Uiso 1 1 calc R U . . .
C8 C 0.51814(16) 0.22429(9) 0.61888(8) 0.0314(5) Uani 1 1 d . . . . .
C9 C 0.55157(17) 0.24810(9) 0.57853(7) 0.0309(4) Uani 1 1 d . . . . .
C10 C 0.66395(16) 0.25016(9) 0.57051(7) 0.0305(4) Uani 1 1 d . . . . .
C11 C 0.73687(17) 0.24392(9) 0.60662(7) 0.0311(5) Uani 1 1 d . . . . .
C12 C 0.69716(17) 0.23873(9) 0.65027(7) 0.0316(5) Uani 1 1 d . . . . .
C13 C 0.59040(17) 0.22044(9) 0.65495(8) 0.0323(5) Uani 1 1 d . . . . .
C14 C 0.70324(17) 0.25785(10) 0.52352(7) 0.0335(5) Uani 1 1 d . . . . .
H14A H 0.676974 0.296471 0.511638 0.040 Uiso 1 1 calc R U . . .
H14B H 0.782670 0.259192 0.524533 0.040 Uiso 1 1 calc R U . . .
C15 C 0.66682(19) 0.20875(11) 0.49225(8) 0.0409(5) Uani 1 1 d . . . . .
H15A H 0.587479 0.206483 0.492071 0.049 Uiso 1 1 calc R U . . .
H15B H 0.695206 0.170302 0.503608 0.049 Uiso 1 1 calc R U . . .
C16 C 0.7029(3) 0.21738(13) 0.44467(9) 0.0549(7) Uani 1 1 d . . . . .
H16A H 0.671825 0.254929 0.432806 0.066 Uiso 1 1 calc R U . . .
H16B H 0.782015 0.221408 0.444956 0.066 Uiso 1 1 calc R U . . .
C17 C 0.6704(3) 0.16698(13) 0.41408(9) 0.0573(7) Uani 1 1 d . . . . .
H17A H 0.691009 0.176500 0.383715 0.086 Uiso 1 1 calc R U . . .
H17B H 0.592533 0.161332 0.414750 0.086 Uiso 1 1 calc R U . . .
H17C H 0.706669 0.130324 0.423887 0.086 Uiso 1 1 calc R U . . .
C18 C 0.85783(16) 0.24378(9) 0.60068(8) 0.0319(5) Uani 1 1 d . . . . .
H18A H 0.893770 0.248513 0.630231 0.038 Uiso 1 1 calc R U . . .
H18B H 0.876942 0.278770 0.582516 0.038 Uiso 1 1 calc R U . . .
C19 C 0.90194(17) 0.18770(10) 0.57867(8) 0.0360(5) Uani 1 1 d . . . . .
H19A H 0.882648 0.152311 0.596358 0.043 Uiso 1 1 calc R U . . .
H19B H 0.868531 0.183273 0.548609 0.043 Uiso 1 1 calc R U . . .
C20 C 1.02382(18) 0.19065(10) 0.57500(8) 0.0358(5) Uani 1 1 d . . . . .
H20A H 1.043085 0.228814 0.560797 0.043 Uiso 1 1 calc R U . . .
H20B H 1.056991 0.190330 0.605281 0.043 Uiso 1 1 calc R U . . .
C21 C 1.0704(2) 0.13978(11) 0.54848(9) 0.0441(6) Uani 1 1 d . . . . .
H21A H 1.041857 0.141387 0.517822 0.066 Uiso 1 1 calc R U . . .
H21B H 1.050677 0.101739 0.561961 0.066 Uiso 1 1 calc R U . . .
H21C H 1.148783 0.143384 0.548528 0.066 Uiso 1 1 calc R U . . .
C22 C 0.54916(18) 0.20547(11) 0.70014(8) 0.0381(5) Uani 1 1 d . . . . .
H22A H 0.489673 0.233012 0.706769 0.046 Uiso 1 1 calc R U . . .
H22B H 0.519387 0.164591 0.699247 0.046 Uiso 1 1 calc R U . . .
C23 C 0.69549(17) 0.25727(9) 0.73115(8) 0.0343(5) Uani 1 1 d . . . . .
C24 C 0.74582(17) 0.26679(9) 0.69053(7) 0.0327(5) Uani 1 1 d . . . . .
C25 C 0.81297(17) 0.31666(10) 0.68854(8) 0.0339(5) Uani 1 1 d . . . . .
H25 H 0.852153 0.323731 0.662447 0.041 Uiso 1 1 calc R U . . .
C26 C 0.82318(17) 0.35552(10) 0.72364(8) 0.0354(5) Uani 1 1 d . . . . .
C27 C 0.76785(18) 0.34829(10) 0.76333(7) 0.0352(5) Uani 1 1 d . . . . .
C28 C 0.70411(18) 0.29706(10) 0.76607(8) 0.0350(5) Uani 1 1 d . . . . .
H28 H 0.666141 0.289578 0.792408 0.042 Uiso 1 1 calc R U . . .
C29 C 0.8203(2) 0.45876(10) 0.72653(8) 0.0402(5) Uani 1 1 d . . . . .
H29A H 0.762730 0.462481 0.703339 0.048 Uiso 1 1 calc R U . . .
H29B H 0.866493 0.494517 0.724903 0.048 Uiso 1 1 calc R U . . .
C30 C 0.77039(18) 0.45633(10) 0.77171(7) 0.0349(5) Uani 1 1 d . . . . .
C31 C 0.75829(17) 0.40096(10) 0.79283(7) 0.0344(5) Uani 1 1 d . . . . .
C32 C 0.72494(17) 0.39999(10) 0.83720(7) 0.0346(5) Uani 1 1 d . . . . .
C33 C 0.67789(18) 0.45108(10) 0.85538(7) 0.0348(5) Uani 1 1 d . . . . .
C34 C 0.66830(18) 0.50365(10) 0.82907(7) 0.0345(5) Uani 1 1 d . . . . .
C35 C 0.72691(17) 0.50738(10) 0.78971(7) 0.0343(5) Uani 1 1 d . . . . .
C36 C 0.74489(19) 0.34495(11) 0.86582(8) 0.0397(5) Uani 1 1 d . . . . .
H36A H 0.756329 0.310178 0.846289 0.048 Uiso 1 1 calc R U . . .
H36B H 0.680535 0.336947 0.883395 0.048 Uiso 1 1 calc R U . . .
C37 C 0.8420(2) 0.35222(16) 0.89729(11) 0.0704(10) Uani 1 1 d . . . . .
H37A H 0.835908 0.390058 0.913919 0.085 Uiso 1 1 calc R U . A 1
H37B H 0.908198 0.353884 0.879947 0.085 Uiso 1 1 calc R U . A 1
C38A C 0.8490(4) 0.2992(3) 0.9305(2) 0.0532(16) Uani 0.675(11) 1 d . . P B 1
H38A H 0.826986 0.261936 0.915213 0.064 Uiso 0.675(11) 1 calc R U P B 1
H38B H 0.923933 0.294416 0.941751 0.064 Uiso 0.675(11) 1 calc R U P B 1
C39A C 0.7762(5) 0.3111(2) 0.96881(17) 0.0660(18) Uani 0.675(11) 1 d . . P B 1
H39A H 0.802478 0.345842 0.985527 0.099 Uiso 0.675(11) 1 calc R U P B 1
H39B H 0.775870 0.276236 0.988441 0.099 Uiso 0.675(11) 1 calc R U P B 1
H39C H 0.703198 0.318769 0.957310 0.099 Uiso 0.675(11) 1 calc R U P B 1
C38B C 0.8333(11) 0.3229(6) 0.9456(4) 0.053(4) Uani 0.325(11) 1 d . . P B 2
H38C H 0.886522 0.339642 0.967243 0.064 Uiso 0.325(11) 1 calc R U P B 2
H38D H 0.760206 0.326519 0.957425 0.064 Uiso 0.325(11) 1 calc R U P B 2
C39B C 0.8600(9) 0.2589(7) 0.9326(3) 0.061(3) Uani 0.325(11) 1 d . . P B 2
H39D H 0.800382 0.242244 0.914659 0.092 Uiso 0.325(11) 1 calc R U P B 2
H39E H 0.871246 0.234856 0.959508 0.092 Uiso 0.325(11) 1 calc R U P B 2
H39F H 0.925387 0.258626 0.915318 0.092 Uiso 0.325(11) 1 calc R U P B 2
C40 C 0.6384(2) 0.44970(10) 0.90272(8) 0.0389(5) Uani 1 1 d . . . . .
H40A H 0.558985 0.450272 0.901504 0.047 Uiso 1 1 calc R U . . .
H40B H 0.661098 0.411528 0.916534 0.047 Uiso 1 1 calc R U . . .
C41 C 0.6774(2) 0.50018(11) 0.93260(8) 0.0441(6) Uani 1 1 d . . . . .
H41A H 0.756435 0.503406 0.930987 0.053 Uiso 1 1 calc R U . . .
H41B H 0.645899 0.538095 0.921641 0.053 Uiso 1 1 calc R U . . .
C42 C 0.6479(2) 0.49116(12) 0.98031(9) 0.0511(6) Uani 1 1 d . . . . .
H42A H 0.683346 0.454516 0.991653 0.061 Uiso 1 1 calc R U . . .
H42B H 0.569342 0.484934 0.981454 0.061 Uiso 1 1 calc R U . . .
C43 C 0.6788(3) 0.54261(13) 1.01072(10) 0.0576(7) Uani 1 1 d . . . . .
H43A H 0.755053 0.551899 1.007522 0.086 Uiso 1 1 calc R U . . .
H43B H 0.665936 0.531528 1.041607 0.086 Uiso 1 1 calc R U . . .
H43C H 0.635537 0.577632 1.002694 0.086 Uiso 1 1 calc R U . . .
C44 C 0.73171(19) 0.56538(10) 0.76469(8) 0.0382(5) Uani 1 1 d . . . . .
H44A H 0.806087 0.571950 0.755092 0.046 Uiso 1 1 calc R U . . .
H44B H 0.684768 0.562630 0.737674 0.046 Uiso 1 1 calc R U . . .
C45 C 0.60079(18) 0.60428(10) 0.80894(7) 0.0353(5) Uani 1 1 d . . . . .
C46 C 0.58824(19) 0.55207(10) 0.83393(7) 0.0358(5) Uani 1 1 d . . . . .
C47 C 0.48695(19) 0.54351(10) 0.85205(7) 0.0360(5) Uani 1 1 d . . . . .
H47 H 0.475535 0.510539 0.871127 0.043 Uiso 1 1 calc R U . . .
C48 C 0.40390(18) 0.58230(10) 0.84253(7) 0.0361(5) Uani 1 1 d . . . . .
C49 C 0.41366(18) 0.63148(10) 0.81434(7) 0.0346(5) Uani 1 1 d . . . . .
C50 C 0.51680(18) 0.64249(10) 0.79873(7) 0.0349(5) Uani 1 1 d . . . . .
H50 H 0.528992 0.676631 0.780919 0.042 Uiso 1 1 calc R U . . .
C51 C 0.22807(19) 0.56199(10) 0.82202(8) 0.0368(5) Uani 1 1 d . . . . .
H51A H 0.155029 0.557524 0.833664 0.044 Uiso 1 1 calc R U . . .
H51B H 0.245207 0.525160 0.805577 0.044 Uiso 1 1 calc R U . . .
C52 C 0.22919(18) 0.61395(9) 0.79055(7) 0.0326(5) Uani 1 1 d . . . . .
C53 C 0.31344(18) 0.65531(9) 0.79288(7) 0.0339(5) Uani 1 1 d . . . . .
C54 C 0.30335(18) 0.70849(9) 0.76781(8) 0.0343(5) Uani 1 1 d . . . . .
C55 C 0.22761(18) 0.71124(9) 0.73247(8) 0.0337(5) Uani 1 1 d . . . . .
C56 C 0.16324(17) 0.66003(9) 0.72252(7) 0.0321(5) Uani 1 1 d . . . . .
C57 C 0.15469(17) 0.61618(9) 0.75528(7) 0.0318(5) Uani 1 1 d . . . . .
C58 C 0.3705(2) 0.76248(10) 0.78214(8) 0.0393(5) Uani 1 1 d . . . . .
H58A H 0.440597 0.748869 0.794664 0.047 Uiso 1 1 calc R U . . .
H58B H 0.384152 0.787637 0.755888 0.047 Uiso 1 1 calc R U . . .
C59 C 0.31319(19) 0.79910(10) 0.81672(8) 0.0375(5) Uani 1 1 d . . . . .
H59A H 0.303985 0.774331 0.843553 0.045 Uiso 1 1 calc R U . . .
H59B H 0.240792 0.809650 0.804810 0.045 Uiso 1 1 calc R U . . .
C60 C 0.3725(2) 0.85630(10) 0.83012(9) 0.0431(6) Uani 1 1 d . . . . .
H60A H 0.340948 0.872388 0.857445 0.052 Uiso 1 1 calc R U . . .
H60B H 0.448634 0.846668 0.837062 0.052 Uiso 1 1 calc R U . . .
C61 C 0.3672(2) 0.90381(11) 0.79418(10) 0.0521(7) Uani 1 1 d . . . . .
H61A H 0.402901 0.889254 0.767712 0.078 Uiso 1 1 calc R U . . .
H61B H 0.403284 0.939971 0.805079 0.078 Uiso 1 1 calc R U . . .
H61C H 0.291949 0.912863 0.786583 0.078 Uiso 1 1 calc R U . . .
C62 C 0.2113(2) 0.76759(10) 0.70504(9) 0.0405(5) Uani 1 1 d . . . . .
H62A H 0.268153 0.796529 0.713611 0.049 Uiso 1 1 calc R U . . .
H62B H 0.219819 0.757691 0.673290 0.049 Uiso 1 1 calc R U . . .
C63 C 0.1043(2) 0.79652(13) 0.71032(12) 0.0614(8) Uani 1 1 d . . . . .
H63A H 0.098644 0.809999 0.741482 0.074 Uiso 1 1 calc R U . . .
H63B H 0.047443 0.766496 0.704564 0.074 Uiso 1 1 calc R U . . .
C64 C 0.0843(2) 0.84976(14) 0.67945(13) 0.0709(10) Uani 1 1 d . . . . .
H64A H 0.088494 0.836008 0.648297 0.085 Uiso 1 1 calc R U . . .
H64B H 0.010441 0.864543 0.683704 0.085 Uiso 1 1 calc R U . . .
C65 C 0.1608(3) 0.90024(12) 0.68646(11) 0.0611(8) Uani 1 1 d . . . . .
H65A H 0.234105 0.886429 0.681601 0.092 Uiso 1 1 calc R U . . .
H65B H 0.155704 0.915144 0.716930 0.092 Uiso 1 1 calc R U . . .
H65C H 0.142779 0.932318 0.665452 0.092 Uiso 1 1 calc R U . . .
C66 C 0.07564(17) 0.56576(9) 0.74896(7) 0.0334(5) Uani 1 1 d . . . . .
H66A H 0.115256 0.528709 0.742404 0.040 Uiso 1 1 calc R U . . .
H66B H 0.037322 0.559540 0.776941 0.040 Uiso 1 1 calc R U . . .
C67 C 0.05160(16) 0.59278(9) 0.67533(7) 0.0315(5) Uani 1 1 d . . . . .
C68 C 0.12376(17) 0.64069(9) 0.67779(7) 0.0323(5) Uani 1 1 d . . . . .
C69 C 0.17777(17) 0.65361(9) 0.63868(7) 0.0331(5) Uani 1 1 d . . . . .
H69 H 0.224282 0.687097 0.637846 0.040 Uiso 1 1 calc R U . . .
C70 C 0.16420(17) 0.61834(9) 0.60144(7) 0.0327(5) Uani 1 1 d . . . . .
C71 C 0.09971(16) 0.56693(9) 0.60037(7) 0.0305(4) Uani 1 1 d . . . . .
C72 C 0.04013(16) 0.55658(9) 0.63858(7) 0.0317(5) Uani 1 1 d . . . . .
H72 H -0.008746 0.524133 0.639044 0.038 Uiso 1 1 calc R U . . .
C73 C 0.29197(18) 0.58071(9) 0.55549(8) 0.0351(5) Uani 1 1 d . . . . .
H73A H 0.346926 0.576209 0.579662 0.042 Uiso 1 1 calc R U . . .
H73B H 0.329714 0.588182 0.527536 0.042 Uiso 1 1 calc R U . . .
C74 C 0.22878(16) 0.52351(9) 0.55098(7) 0.0296(4) Uani 1 1 d . . . . .
C75 C 0.12427(16) 0.52012(9) 0.56713(7) 0.0296(4) Uani 1 1 d . . . . .
C76 C 0.06175(16) 0.46908(9) 0.55648(7) 0.0286(4) Uani 1 1 d . . . . .
C77 C 0.11105(16) 0.41828(9) 0.53877(7) 0.0292(4) Uani 1 1 d . . . . .
C78 C 0.22479(16) 0.41786(9) 0.53418(7) 0.0299(4) Uani 1 1 d . . . . .
C79 C 0.27843(16) 0.47279(9) 0.53565(7) 0.0297(4) Uani 1 1 d . . . . .
C80 C -0.05954(16) 0.47091(9) 0.56208(7) 0.0304(4) Uani 1 1 d . . . . .
H80A H -0.094820 0.462349 0.532884 0.036 Uiso 1 1 calc R U . . .
H80B H -0.079687 0.511967 0.570487 0.036 Uiso 1 1 calc R U . . .
C81 C -0.10505(16) 0.42779(10) 0.59649(8) 0.0339(5) Uani 1 1 d . . . . .
H81C H -0.104371 0.387757 0.584376 0.041 Uiso 0.377(8) 1 d R U P C 2
H81D H -0.058543 0.428092 0.622892 0.041 Uiso 0.377(8) 1 d R U P C 2
H81A H -0.102468 0.446271 0.625633 0.041 Uiso 0.623(8) 1 d R U P C 1
H81B H -0.061197 0.392107 0.597902 0.041 Uiso 0.623(8) 1 d R U P C 1
C82A C -0.2258(3) 0.41001(18) 0.58343(14) 0.0363(12) Uani 0.623(8) 1 d . . P C 1
H82A H -0.228425 0.393322 0.552974 0.044 Uiso 0.623(8) 1 calc R U P C 1
H82B H -0.250223 0.378693 0.603975 0.044 Uiso 0.623(8) 1 calc R U P C 1
C83A C -0.3010(4) 0.4627(3) 0.5854(2) 0.0520(15) Uani 0.623(8) 1 d . . P C 1
H83A H -0.282992 0.491491 0.562345 0.078 Uiso 0.623(8) 1 calc R U P C 1
H83B H -0.293768 0.481594 0.614679 0.078 Uiso 0.623(8) 1 calc R U P C 1
H83C H -0.375141 0.449053 0.580488 0.078 Uiso 0.623(8) 1 calc R U P C 1
C82B C -0.2194(4) 0.4429(3) 0.6097(2) 0.0308(19) Uani 0.377(8) 1 d . . P C 2
H82C H -0.240185 0.418543 0.635473 0.037 Uiso 0.377(8) 1 calc R U P C 2
H82D H -0.224703 0.485509 0.617825 0.037 Uiso 0.377(8) 1 calc R U P C 2
C83B C -0.2897(7) 0.4297(5) 0.5709(3) 0.052(2) Uani 0.377(8) 1 d . . P C 2
H83D H -0.274191 0.457569 0.546845 0.079 Uiso 0.377(8) 1 calc R U P C 2
H83E H -0.364857 0.434033 0.579085 0.079 Uiso 0.377(8) 1 calc R U P C 2
H83F H -0.276958 0.388863 0.560944 0.079 Uiso 0.377(8) 1 calc R U P C 2
C84 C 0.04538(16) 0.36485(9) 0.52288(7) 0.0314(5) Uani 1 1 d . . . . .
H84A H -0.031599 0.375776 0.522481 0.038 Uiso 1 1 calc R U . . .
H84B H 0.055921 0.331989 0.544502 0.038 Uiso 1 1 calc R U . . .
C85 C 0.07374(17) 0.34233(10) 0.47679(7) 0.0353(5) Uani 1 1 d . . . . .
H85A H 0.061329 0.374682 0.454893 0.042 Uiso 1 1 calc R U . . .
H85B H 0.150990 0.332039 0.476855 0.042 Uiso 1 1 calc R U . . .
C86 C 0.0085(2) 0.28815(11) 0.46244(8) 0.0424(6) Uani 1 1 d . . . . .
H86A H 0.021826 0.255534 0.484040 0.051 Uiso 1 1 calc R U . . .
H86B H -0.068780 0.298209 0.462774 0.051 Uiso 1 1 calc R U . . .
C87 C 0.0360(2) 0.26663(14) 0.41632(10) 0.0570(7) Uani 1 1 d . . . . .
H87A H 0.017396 0.297562 0.394451 0.085 Uiso 1 1 calc R U . . .
H87B H -0.004627 0.230310 0.409281 0.085 Uiso 1 1 calc R U . . .
H87C H 0.113074 0.258145 0.415454 0.085 Uiso 1 1 calc R U . . .
C88 C 0.39573(17) 0.47565(10) 0.52510(8) 0.0347(5) Uani 1 1 d . . . . .
H88A H 0.409676 0.512861 0.508585 0.042 Uiso 1 1 calc R U . . .
H88B H 0.438863 0.476909 0.553223 0.042 Uiso 1 1 calc R U . . .
Cl1A Cl 0.51987(12) 0.36052(5) 0.66055(5) 0.0857(5) Uani 0.792(3) 1 d . U P D 1
C89A C 0.46322(17) 0.42658(9) 0.67608(7) 0.0363(7) Uani 0.792(3) 1 d G U P D 1
C90A C 0.50168(17) 0.45556(12) 0.71412(7) 0.0502(11) Uani 0.792(3) 1 d G U P D 1
H90A H 0.559359 0.438836 0.731259 0.060 Uiso 0.792(3) 1 calc R U P D 1
C91A C 0.4557(2) 0.50900(12) 0.72708(8) 0.0619(10) Uani 0.792(3) 1 d G U P D 1
H91A H 0.482023 0.528800 0.753074 0.074 Uiso 0.792(3) 1 calc R U P D 1
C92A C 0.3713(2) 0.53346(10) 0.70200(10) 0.0706(16) Uani 0.792(3) 1 d G U P D 1
H92A H 0.339943 0.569986 0.710853 0.085 Uiso 0.792(3) 1 calc R U P D 1
C93A C 0.33288(19) 0.50449(12) 0.66396(9) 0.0619(11) Uani 0.792(3) 1 d G U P D 1
H93A H 0.275199 0.521208 0.646817 0.074 Uiso 0.792(3) 1 calc R U P D 1
C94A C 0.37882(17) 0.45105(11) 0.65100(6) 0.0477(12) Uani 0.792(3) 1 d G U P D 1
H94A H 0.352533 0.431243 0.625002 0.057 Uiso 0.792(3) 1 calc R U P D 1
Cl1B Cl 0.3582(8) 0.5528(3) 0.6990(3) 0.134(3) Uani 0.208(3) 1 d D U P D 2
C89B C 0.4140(8) 0.4846(4) 0.6886(3) 0.062(3) Uani 0.208(3) 1 d DG U P D 2
C90B C 0.4945(9) 0.4627(5) 0.7171(3) 0.073(4) Uani 0.208(3) 1 d DG U P D 2
H90B H 0.515163 0.484277 0.743070 0.087 Uiso 0.208(3) 1 calc R U P D 2
C91B C 0.5447(9) 0.4091(5) 0.7075(5) 0.083(4) Uani 0.208(3) 1 d G U P D 2
H91B H 0.599750 0.394095 0.726932 0.100 Uiso 0.208(3) 1 calc R U P D 2
C92B C 0.5145(10) 0.3775(4) 0.6695(5) 0.089(5) Uani 0.208(3) 1 d G U P D 2
H92B H 0.548864 0.340839 0.662901 0.107 Uiso 0.208(3) 1 calc R U P D 2
C93B C 0.4340(11) 0.3994(4) 0.6410(4) 0.082(4) Uani 0.208(3) 1 d G U P D 2
H93B H 0.413392 0.377764 0.615008 0.099 Uiso 0.208(3) 1 calc R U P D 2
C94B C 0.3838(9) 0.4530(4) 0.6506(3) 0.072(5) Uani 0.208(3) 1 d DG U P D 2
H94B H 0.328803 0.467947 0.631145 0.087 Uiso 0.208(3) 1 calc R U P D 2
C95 C 0.4238(2) 0.33010(16) 0.34556(10) 0.0628(8) Uani 1 1 d . . . . .
C96 C 0.4208(3) 0.35857(17) 0.38627(10) 0.0704(9) Uani 1 1 d . . . . .
H96 H 0.483499 0.361448 0.404855 0.084 Uiso 1 1 calc R U . . .
C97 C 0.3256(3) 0.38252(17) 0.39925(11) 0.0736(9) Uani 1 1 d . . . . .
H97 H 0.322125 0.401384 0.427424 0.088 Uiso 1 1 calc R U . . .
C98 C 0.2329(2) 0.37964(15) 0.37157(10) 0.0629(8) Uani 1 1 d . . . . .
H98 H 0.168445 0.398878 0.379678 0.075 Uiso 1 1 calc R U . . .
C99 C 0.2380(2) 0.34858(13) 0.33288(9) 0.0509(6) Uani 1 1 d . . . . .
H99 H 0.174466 0.343240 0.315100 0.061 Uiso 1 1 calc R U . . .
C100 C 0.3333(2) 0.32462(12) 0.31885(8) 0.0453(6) Uani 1 1 d . . . . .
H100 H 0.336108 0.304632 0.291088 0.054 Uiso 1 1 calc R U . . .
C101 C 0.4879(4) 0.0001(2) 0.62198(16) 0.0535(11) Uani 0.719(2) 1 d . U P E 1
C102 C 0.5675(4) 0.0432(3) 0.6251(2) 0.0587(13) Uani 0.719(2) 1 d . U P E 1
H102 H 0.615896 0.044047 0.650025 0.070 Uiso 0.719(2) 1 calc R U P E 1
C103 C 0.5758(5) 0.0848(3) 0.5915(2) 0.0634(17) Uani 0.719(2) 1 d . U P E 1
H103 H 0.631546 0.113687 0.592975 0.076 Uiso 0.719(2) 1 calc R U P E 1
C104 C 0.5044(5) 0.0846(2) 0.5564(2) 0.0809(15) Uani 0.719(2) 1 d . U P E 1
H104 H 0.510962 0.112852 0.533133 0.097 Uiso 0.719(2) 1 calc R U P E 1
C105 C 0.4216(6) 0.0428(3) 0.5548(2) 0.0943(17) Uani 0.719(2) 1 d . U P E 1
H105 H 0.370104 0.043726 0.530930 0.113 Uiso 0.719(2) 1 calc R U P E 1
C106 C 0.4138(5) 0.0003(3) 0.58734(19) 0.0742(16) Uani 0.719(2) 1 d . U P E 1
H106 H 0.358013 -0.028550 0.585892 0.089 Uiso 0.719(2) 1 calc R U P E 1
Cl3A Cl 0.47504(8) -0.05155(5) 0.66434(3) 0.0620(4) Uani 0.719(2) 1 d . U P E 1
Cl3B Cl 0.4590(4) 0.0776(2) 0.50756(17) 0.1209(18) Uani 0.281(2) 1 d . . P E 2
C201 C 0.4912(10) 0.0501(5) 0.5590(3) 0.075(3) Uani 0.281(2) 1 d G U P E 2
C202 C 0.4525(8) -0.0042(5) 0.5740(3) 0.067(3) Uani 0.281(2) 1 d G U P E 2
H202 H 0.405545 -0.027179 0.555424 0.080 Uiso 0.281(2) 1 calc R U P E 2
C203 C 0.4825(8) -0.0247(4) 0.6161(3) 0.067(3) Uani 0.281(2) 1 d G U P E 2
H203 H 0.456041 -0.061801 0.626313 0.081 Uiso 0.281(2) 1 calc R U P E 2
C204 C 0.5512(8) 0.0090(4) 0.6432(3) 0.058(2) Uani 0.281(2) 1 d G U P E 2
H204 H 0.571699 -0.005081 0.671996 0.069 Uiso 0.281(2) 1 calc R U P E 2
C205 C 0.5899(9) 0.0632(4) 0.6282(4) 0.062(4) Uani 0.281(2) 1 d G U P E 2
H205 H 0.636863 0.086261 0.646791 0.074 Uiso 0.281(2) 1 calc R U P E 2
C206 C 0.5599(11) 0.0838(4) 0.5861(4) 0.073(4) Uani 0.281(2) 1 d G U P E 2
H206 H 0.586368 0.120885 0.575903 0.087 Uiso 0.281(2) 1 calc R U P E 2

loop_
_atom_site_aniso_label
_atom_site_aniso_U_11
_atom_site_aniso_U_22
_atom_site_aniso_U_33
_atom_site_aniso_U_23
_atom_site_aniso_U_13
_atom_site_aniso_U_12
Cl2 0.0482(5) 0.2175(15) 0.0965(8) -0.0271(8) 0.0120(5) 0.0246(7)
O1 0.0283(7) 0.0329(8) 0.0417(9) 0.0080(6) 0.0071(6) 0.0011(6)
O2 0.0280(8) 0.0305(8) 0.0545(10) 0.0083(7) 0.0034(7) -0.0020(6)
O3 0.0395(9) 0.0303(8) 0.0415(9) 0.0060(6) 0.0072(7) -0.0031(6)
O4 0.0350(8) 0.0400(9) 0.0458(9) 0.0013(7) 0.0073(7) -0.0074(7)
O5 0.0376(9) 0.0325(8) 0.0461(9) 0.0007(7) 0.0046(7) -0.0083(7)
O6 0.0396(9) 0.0451(9) 0.0336(8) 0.0011(7) 0.0064(7) -0.0086(7)
O7 0.0311(8) 0.0348(8) 0.0389(8) 0.0013(6) 0.0073(6) -0.0017(6)
O8 0.0378(8) 0.0309(8) 0.0378(8) 0.0068(6) 0.0088(7) -0.0015(6)
C1 0.0283(10) 0.0330(11) 0.0340(11) 0.0043(9) 0.0029(9) -0.0020(8)
C2 0.0230(10) 0.0331(11) 0.0355(11) 0.0004(9) -0.0001(8) 0.0000(8)
C3 0.0237(10) 0.0332(11) 0.0405(12) 0.0004(9) 0.0010(9) -0.0017(8)
C4 0.0295(11) 0.0272(10) 0.0408(12) 0.0025(9) 0.0046(9) -0.0020(8)
C5 0.0249(10) 0.0328(11) 0.0376(12) -0.0006(9) 0.0042(9) 0.0015(8)
C6 0.0243(10) 0.0341(11) 0.0363(11) 0.0027(9) 0.0059(9) 0.0006(8)
C7 0.0286(11) 0.0360(12) 0.0487(13) 0.0091(10) 0.0081(10) 0.0014(9)
C8 0.0268(10) 0.0233(10) 0.0445(12) 0.0023(9) 0.0073(9) 0.0031(8)
C9 0.0281(11) 0.0253(10) 0.0394(12) 0.0017(9) 0.0055(9) 0.0011(8)
C10 0.0265(10) 0.0251(10) 0.0403(12) 0.0009(8) 0.0075(9) 0.0033(8)
C11 0.0277(11) 0.0249(10) 0.0410(12) 0.0026(9) 0.0077(9) 0.0040(8)
C12 0.0296(11) 0.0240(10) 0.0414(12) 0.0037(9) 0.0056(9) 0.0043(8)
C13 0.0311(11) 0.0240(10) 0.0425(12) 0.0035(9) 0.0106(9) 0.0039(8)
C14 0.0273(11) 0.0338(11) 0.0398(12) 0.0028(9) 0.0071(9) 0.0037(9)
C15 0.0362(12) 0.0425(13) 0.0443(13) 0.0005(10) 0.0079(10) -0.0047(10)
C16 0.0656(18) 0.0532(16) 0.0468(15) -0.0048(12) 0.0160(13) -0.0141(13)
C17 0.0637(18) 0.0594(17) 0.0493(16) -0.0054(13) 0.0096(13) -0.0111(14)
C18 0.0249(10) 0.0302(11) 0.0409(12) 0.0038(9) 0.0072(9) 0.0032(8)
C19 0.0302(11) 0.0313(11) 0.0467(13) 0.0012(10) 0.0071(10) 0.0050(9)
C20 0.0323(11) 0.0351(11) 0.0402(12) 0.0043(9) 0.0053(9) 0.0065(9)
C21 0.0386(13) 0.0456(14) 0.0483(14) -0.0006(11) 0.0072(11) 0.0105(11)
C22 0.0345(12) 0.0381(12) 0.0422(13) 0.0021(10) 0.0077(10) -0.0034(9)
C23 0.0324(11) 0.0290(11) 0.0418(12) 0.0077(9) 0.0046(9) 0.0006(9)
C24 0.0286(11) 0.0300(10) 0.0397(12) 0.0043(9) 0.0033(9) 0.0056(8)
C25 0.0269(11) 0.0362(12) 0.0387(12) 0.0037(9) 0.0047(9) 0.0016(9)
C26 0.0293(11) 0.0340(11) 0.0429(13) 0.0065(9) 0.0020(9) -0.0025(9)
C27 0.0331(11) 0.0365(12) 0.0359(12) 0.0042(9) 0.0013(9) 0.0005(9)
C28 0.0354(12) 0.0334(11) 0.0365(12) 0.0077(9) 0.0044(9) 0.0013(9)
C29 0.0437(13) 0.0363(12) 0.0409(13) 0.0030(10) 0.0069(10) -0.0073(10)
C30 0.0341(11) 0.0361(12) 0.0344(12) 0.0026(9) -0.0010(9) -0.0076(9)
C31 0.0287(11) 0.0372(12) 0.0372(12) 0.0049(9) -0.0007(9) -0.0034(9)
C32 0.0310(11) 0.0371(12) 0.0354(12) 0.0046(9) -0.0039(9) -0.0058(9)
C33 0.0341(11) 0.0371(12) 0.0330(11) 0.0017(9) -0.0033(9) -0.0095(9)
C34 0.0348(11) 0.0340(11) 0.0344(11) -0.0002(9) -0.0014(9) -0.0080(9)
C35 0.0326(11) 0.0358(12) 0.0342(11) 0.0033(9) -0.0021(9) -0.0079(9)
C36 0.0419(13) 0.0390(12) 0.0383(12) 0.0088(10) 0.0029(10) 0.0002(10)
C37 0.0440(16) 0.090(2) 0.077(2) 0.0462(19) -0.0122(15) -0.0136(15)
C38A 0.044(3) 0.049(5) 0.066(4) 0.015(3) -0.008(3) 0.004(3)
C39A 0.083(4) 0.073(3) 0.041(3) 0.019(2) -0.006(3) -0.008(3)
C38B 0.057(7) 0.050(7) 0.052(9) -0.004(5) -0.004(6) 0.000(5)
C39B 0.066(6) 0.062(9) 0.055(6) -0.001(5) -0.015(5) -0.001(5)
C40 0.0442(13) 0.0370(12) 0.0353(12) 0.0041(10) -0.0004(10) -0.0068(10)
C41 0.0528(15) 0.0395(13) 0.0396(13) 0.0033(10) -0.0054(11) -0.0076(11)
C42 0.0585(16) 0.0515(15) 0.0436(14) -0.0045(12) 0.0069(12) -0.0083(13)
C43 0.0664(19) 0.0568(17) 0.0493(16) -0.0095(13) -0.0051(14) -0.0004(14)
C44 0.0380(12) 0.0377(12) 0.0389(12) 0.0034(10) 0.0035(10) -0.0061(10)
C45 0.0364(12) 0.0350(11) 0.0346(12) -0.0020(9) 0.0024(9) -0.0095(9)
C46 0.0418(13) 0.0346(11) 0.0307(11) -0.0008(9) 0.0001(9) -0.0098(9)
C47 0.0430(13) 0.0347(11) 0.0302(11) -0.0002(9) 0.0020(9) -0.0075(10)
C48 0.0383(12) 0.0389(12) 0.0315(11) -0.0023(9) 0.0065(9) -0.0105(10)
C49 0.0402(12) 0.0315(11) 0.0325(11) -0.0060(9) 0.0040(9) -0.0069(9)
C50 0.0395(12) 0.0297(11) 0.0355(12) -0.0020(9) 0.0026(9) -0.0083(9)
C51 0.0370(12) 0.0347(11) 0.0389(12) -0.0001(9) 0.0044(10) -0.0064(9)
C52 0.0361(12) 0.0267(10) 0.0354(11) -0.0041(9) 0.0078(9) -0.0005(9)
C53 0.0387(12) 0.0278(10) 0.0356(11) -0.0070(9) 0.0095(9) -0.0037(9)
C54 0.0367(12) 0.0266(10) 0.0404(12) -0.0057(9) 0.0122(10) -0.0025(9)
C55 0.0354(11) 0.0226(10) 0.0441(13) -0.0025(9) 0.0156(10) 0.0017(8)
C56 0.0311(11) 0.0258(10) 0.0401(12) 0.0001(9) 0.0106(9) 0.0023(8)
C57 0.0334(11) 0.0247(10) 0.0379(12) -0.0035(9) 0.0104(9) 0.0012(8)
C58 0.0430(13) 0.0277(11) 0.0477(14) -0.0054(10) 0.0115(10) -0.0068(9)
C59 0.0361(12) 0.0338(11) 0.0427(13) -0.0081(10) 0.0035(10) -0.0061(9)
C60 0.0378(13) 0.0386(13) 0.0528(15) -0.0121(11) 0.0005(11) -0.0051(10)
C61 0.0471(15) 0.0336(13) 0.0754(19) -0.0048(12) -0.0017(13) -0.0050(11)
C62 0.0480(14) 0.0239(11) 0.0502(14) 0.0009(10) 0.0143(11) 0.0018(9)
C63 0.0377(14) 0.0566(17) 0.090(2) 0.0321(16) 0.0087(14) 0.0108(12)
C64 0.0449(16) 0.0600(18) 0.107(3) 0.0368(18) -0.0156(16) -0.0007(14)
C65 0.0707(19) 0.0381(14) 0.074(2) 0.0040(13) -0.0091(16) 0.0116(13)
C66 0.0336(11) 0.0309(11) 0.0357(12) -0.0008(9) 0.0044(9) -0.0024(9)
C67 0.0271(10) 0.0306(11) 0.0370(11) 0.0036(9) 0.0056(9) 0.0021(8)
C68 0.0309(11) 0.0255(10) 0.0408(12) 0.0035(9) 0.0038(9) 0.0038(8)
C69 0.0331(11) 0.0254(10) 0.0409(12) 0.0037(9) 0.0026(9) -0.0004(8)
C70 0.0310(11) 0.0305(11) 0.0366(12) 0.0089(9) 0.0039(9) 0.0009(9)
C71 0.0265(10) 0.0304(10) 0.0344(11) 0.0059(9) -0.0005(8) 0.0011(8)
C72 0.0244(10) 0.0301(11) 0.0405(12) 0.0043(9) 0.0022(9) 0.0004(8)
C73 0.0325(11) 0.0322(11) 0.0410(12) 0.0048(9) 0.0046(9) -0.0030(9)
C74 0.0255(10) 0.0331(11) 0.0304(11) 0.0066(8) 0.0011(8) -0.0003(8)
C75 0.0261(10) 0.0301(10) 0.0324(11) 0.0056(8) -0.0009(8) 0.0005(8)
C76 0.0242(10) 0.0325(10) 0.0291(10) 0.0066(8) -0.0004(8) 0.0014(8)
C77 0.0239(10) 0.0336(11) 0.0300(10) 0.0047(8) -0.0011(8) -0.0009(8)
C78 0.0261(10) 0.0328(11) 0.0308(11) 0.0030(8) 0.0004(8) 0.0003(8)
C79 0.0233(10) 0.0341(11) 0.0317(11) 0.0065(9) 0.0020(8) -0.0006(8)
C80 0.0236(10) 0.0324(11) 0.0352(11) 0.0039(9) 0.0010(8) 0.0010(8)
C81 0.0250(11) 0.0359(11) 0.0410(12) 0.0105(9) 0.0040(9) 0.0036(9)
C82A 0.025(2) 0.040(2) 0.043(2) 0.0082(19) -0.0003(16) -0.0044(16)
C83A 0.024(2) 0.062(4) 0.070(4) 0.025(3) 0.007(2) 0.007(2)
C82B 0.025(3) 0.032(3) 0.036(4) 0.003(3) 0.009(2) -0.002(2)
C83B 0.023(4) 0.077(7) 0.058(5) 0.008(5) 0.007(4) -0.005(4)
C84 0.0231(10) 0.0334(11) 0.0376(12) 0.0013(9) -0.0002(8) -0.0007(8)
C85 0.0290(11) 0.0398(12) 0.0369(12) -0.0014(9) -0.0017(9) 0.0007(9)
C86 0.0410(13) 0.0401(13) 0.0458(14) -0.0045(11) -0.0063(11) 0.0020(10)
C87 0.0494(15) 0.0629(17) 0.0580(17) -0.0235(14) -0.0103(13) 0.0106(13)
C88 0.0265(11) 0.0331(11) 0.0447(13) 0.0035(9) 0.0043(9) -0.0005(9)
Cl1A 0.1020(10) 0.0355(5) 0.1234(11) 0.0011(5) 0.0670(8) 0.0129(5)
C89A 0.0357(15) 0.0305(14) 0.0431(16) 0.0001(12) 0.0080(12) 0.0019(11)
C90A 0.034(2) 0.074(3) 0.042(2) -0.0016(19) -0.0075(17) -0.007(2)
C91A 0.061(2) 0.069(2) 0.056(2) -0.0259(18) 0.0132(17) -0.0215(19)
C92A 0.082(3) 0.051(3) 0.080(3) 0.007(2) 0.039(3) -0.011(2)
C93A 0.0434(18) 0.081(3) 0.061(2) 0.031(2) 0.0119(16) 0.0257(18)
C94A 0.0347(19) 0.078(3) 0.0298(19) 0.003(2) -0.0047(16) -0.008(2)
Cl1B 0.141(6) 0.090(5) 0.175(8) -0.019(4) 0.058(6) 0.021(4)
C89B 0.060(7) 0.047(6) 0.081(8) -0.003(5) 0.027(6) 0.013(5)
C90B 0.056(8) 0.066(8) 0.097(9) 0.025(7) 0.012(8) 0.005(7)
C91B 0.066(7) 0.069(8) 0.115(9) 0.036(7) 0.016(7) -0.002(7)
C92B 0.090(9) 0.072(9) 0.107(10) 0.025(7) 0.048(8) -0.006(8)
C93B 0.092(8) 0.072(8) 0.084(9) 0.005(7) 0.033(7) -0.021(7)
C94B 0.081(9) 0.061(8) 0.076(9) -0.009(8) 0.026(8) -0.006(8)
C95 0.0427(15) 0.092(2) 0.0544(17) -0.0024(16) 0.0078(13) -0.0100(15)
C96 0.0496(17) 0.108(3) 0.0530(18) -0.0136(17) -0.0071(14) -0.0177(17)
C97 0.083(2) 0.090(2) 0.0476(17) -0.0189(17) 0.0029(16) -0.0061(19)
C98 0.0510(16) 0.084(2) 0.0539(17) -0.0178(16) 0.0116(13) 0.0028(15)
C99 0.0443(14) 0.0603(16) 0.0479(15) 0.0077(13) -0.0023(12) -0.0019(12)
C100 0.0479(14) 0.0512(14) 0.0369(13) -0.0030(11) 0.0037(11) -0.0103(11)
C101 0.057(3) 0.049(3) 0.054(2) -0.018(2) 0.001(2) 0.021(2)
C102 0.036(2) 0.065(3) 0.075(3) -0.019(3) 0.001(2) 0.011(2)
C103 0.045(3) 0.052(3) 0.094(4) -0.027(3) 0.005(3) 0.007(2)
C104 0.093(4) 0.056(3) 0.092(3) 0.005(3) -0.022(3) -0.015(3)
C105 0.112(4) 0.076(3) 0.093(3) 0.018(3) -0.043(3) -0.034(3)
C106 0.091(4) 0.064(3) 0.066(3) -0.005(2) -0.024(3) -0.019(3)
Cl3A 0.0638(6) 0.0706(7) 0.0514(6) -0.0100(5) -0.0025(4) 0.0297(5)
Cl3B 0.129(4) 0.112(3) 0.119(4) 0.032(3) -0.039(3) -0.006(3)
C201 0.064(6) 0.058(6) 0.103(8) 0.012(6) -0.011(6) 0.009(6)
C202 0.062(6) 0.052(6) 0.086(7) -0.008(6) -0.013(5) -0.001(5)
C203 0.061(6) 0.057(6) 0.083(7) -0.014(6) -0.005(5) 0.015(6)
C204 0.047(5) 0.052(5) 0.074(6) -0.013(5) 0.000(5) 0.009(4)
C205 0.054(6) 0.047(6) 0.086(7) 0.000(6) 0.006(5) 0.012(5)
C206 0.068(8) 0.053(7) 0.097(9) 0.004(7) 0.000(7) 0.012(6)

loop_
_atom_type_symbol
_atom_type_description
_atom_type_scat_dispersion_real
_atom_type_scat_dispersion_imag
_atom_type_scat_source
C C 0.0181 0.0091 'International Tables Vol C Tables 4.2.6.8 and 6.1.1.4'
H H 0.0000 0.0000 'International Tables Vol C Tables 4.2.6.8 and 6.1.1.4'
O O 0.0492 0.0322 'International Tables Vol C Tables 4.2.6.8 and 6.1.1.4'
Cl Cl 0.3639 0.7018 'International Tables Vol C Tables 4.2.6.8 and 6.1.1.4'

loop_
_geom_angle_atom_site_label_1
_geom_angle_atom_site_label_2
_geom_angle_atom_site_label_3
_geom_angle
C1 O1 C88 109.87(16)
C4 O2 C7 111.60(16)
C23 O3 C22 112.54(16)
C26 O4 C29 110.69(16)
C45 O5 C44 110.36(16)
C48 O6 C51 109.44(17)
C67 O7 C66 109.56(16)
C70 O8 C73 109.78(16)
C6 C1 O1 117.51(18)
C6 C1 C2 123.11(19)
O1 C1 C2 119.14(18)
C3 C2 C1 115.57(19)
C3 C2 C78 125.21(19)
C1 C2 C78 117.49(18)
C4 C3 C2 121.1(2)
C4 C3 H3 119.4
C2 C3 H3 119.4
O2 C4 C3 118.28(19)
O2 C4 C5 118.85(18)
C3 C4 C5 122.8(2)
C6 C5 C4 115.84(19)
C6 C5 C9 123.47(19)
C4 C5 C9 117.98(19)
C1 C6 C5 121.33(19)
C1 C6 H6 119.3
C5 C6 H6 119.3
O2 C7 C8 113.91(19)
O2 C7 H7A 108.8
C8 C7 H7A 108.8
O2 C7 H7AB 108.8
C8 C7 H7AB 108.8
H7A C7 H7AB 107.7
C13 C8 C9 119.83(19)
C13 C8 C7 119.1(2)
C9 C8 C7 120.44(19)
C8 C9 C10 118.43(19)
C8 C9 C5 113.68(18)
C10 C9 C5 126.26(19)
C11 C10 C9 118.8(2)
C11 C10 C14 120.87(18)
C9 C10 C14 120.29(19)
C10 C11 C12 119.26(19)
C10 C11 C18 122.02(19)
C12 C11 C18 118.70(19)
C13 C12 C11 118.2(2)
C13 C12 C24 114.18(19)
C11 C12 C24 125.19(19)
C8 C13 C12 119.8(2)
C8 C13 C22 119.20(19)
C12 C13 C22 120.3(2)
C15 C14 C10 113.45(18)
C15 C14 H14A 108.9
C10 C14 H14A 108.9
C15 C14 H14B 108.9
C10 C14 H14B 108.9
H14A C14 H14B 107.7
C14 C15 C16 113.6(2)
C14 C15 H15A 108.8
C16 C15 H15A 108.8
C14 C15 H15B 108.8
C16 C15 H15B 108.8
H15A C15 H15B 107.7
C17 C16 C15 113.4(2)
C17 C16 H16A 108.9
C15 C16 H16A 108.9
C17 C16 H16B 108.9
C15 C16 H16B 108.9
H16A C16 H16B 107.7
C16 C17 H17A 109.5
C16 C17 H17B 109.5
H17A C17 H17B 109.5
C16 C17 H17C 109.5
H17A C17 H17C 109.5
H17B C17 H17C 109.5
C11 C18 C19 114.91(18)
C11 C18 H18A 108.5
C19 C18 H18A 108.5
C11 C18 H18B 108.5
C19 C18 H18B 108.5
H18A C18 H18B 107.5
C20 C19 C18 111.45(18)
C20 C19 H19A 109.3
C18 C19 H19A 109.3
C20 C19 H19B 109.3
C18 C19 H19B 109.3
H19A C19 H19B 108.0
C21 C20 C19 113.7(2)
C21 C20 H20A 108.8
C19 C20 H20A 108.8
C21 C20 H20B 108.8
C19 C20 H20B 108.8
H20A C20 H20B 107.7
C20 C21 H21A 109.5
C20 C21 H21B 109.5
H21A C21 H21B 109.5
C20 C21 H21C 109.5
H21A C21 H21C 109.5
H21B C21 H21C 109.5
O3 C22 C13 114.47(18)
O3 C22 H22A 108.6
C13 C22 H22A 108.6
O3 C22 H22B 108.6
C13 C22 H22B 108.6
H22A C22 H22B 107.6
C28 C23 O3 118.2(2)
C28 C23 C24 122.4(2)
O3 C23 C24 119.1(2)
C25 C24 C23 116.2(2)
C25 C24 C12 122.4(2)
C23 C24 C12 117.68(19)
C26 C25 C24 121.1(2)
C26 C25 H25 119.4
C24 C25 H25 119.4
C25 C26 O4 118.0(2)
C25 C26 C27 122.9(2)
O4 C26 C27 118.8(2)
C28 C27 C26 115.9(2)
C28 C27 C31 124.2(2)
C26 C27 C31 117.8(2)
C23 C28 C27 121.2(2)
C23 C28 H28 119.4
C27 C28 H28 119.4
O4 C29 C30 112.09(19)
O4 C29 H29A 109.2
C30 C29 H29A 109.2
O4 C29 H29B 109.2
C30 C29 H29B 109.2
H29A C29 H29B 107.9
C35 C30 C31 120.4(2)
C35 C30 C29 119.8(2)
C31 C30 C29 119.4(2)
C30 C31 C32 118.7(2)
C30 C31 C27 114.9(2)
C32 C31 C27 125.8(2)
C33 C32 C31 119.6(2)
C33 C32 C36 120.3(2)
C31 C32 C36 120.0(2)
C32 C33 C34 119.2(2)
C32 C33 C40 119.8(2)
C34 C33 C40 120.9(2)
C35 C34 C33 118.6(2)
C35 C34 C46 113.84(19)
C33 C34 C46 126.7(2)
C30 C35 C34 119.8(2)
C30 C35 C44 119.9(2)
C34 C35 C44 120.0(2)
C32 C36 C37 112.3(2)
C32 C36 H36A 109.2
C37 C36 H36A 109.2
C32 C36 H36B 109.2
C37 C36 H36B 109.2
H36A C36 H36B 107.9
C36 C37 C38A 110.3(3)
C36 C37 C38B 116.5(5)
C36 C37 H37A 109.6
C38A C37 H37A 109.6
C36 C37 H37B 109.6
C38A C37 H37B 109.6
H37A C37 H37B 108.1
C39A C38A C37 109.4(5)
C39A C38A H38A 109.8
C37 C38A H38A 109.8
C39A C38A H38B 109.8
C37 C38A H38B 109.8
H38A C38A H38B 108.2
C38A C39A H39A 109.5
C38A C39A H39B 109.5
H39A C39A H39B 109.5
C38A C39A H39C 109.5
H39A C39A H39C 109.5
H39B C39A H39C 109.5
C39B C38B C37 97.6(9)
C39B C38B H38C 112.2
C37 C38B H38C 112.2
C39B C38B H38D 112.2
C37 C38B H38D 112.2
H38C C38B H38D 109.8
C38B C39B H39D 109.5
C38B C39B H39E 109.5
H39D C39B H39E 109.5
C38B C39B H39F 109.5
H39D C39B H39F 109.5
H39E C39B H39F 109.5
C41 C40 C33 115.67(19)
C41 C40 H40A 108.4
C33 C40 H40A 108.4
C41 C40 H40B 108.4
C33 C40 H40B 108.4
H40A C40 H40B 107.4
C42 C41 C40 112.4(2)
C42 C41 H41A 109.1
C40 C41 H41A 109.1
C42 C41 H41B 109.1
C40 C41 H41B 109.1
H41A C41 H41B 107.9
C41 C42 C43 114.1(2)
C41 C42 H42A 108.7
C43 C42 H42A 108.7
C41 C42 H42B 108.7
C43 C42 H42B 108.7
H42A C42 H42B 107.6
C42 C43 H43A 109.5
C42 C43 H43B 109.5
H43A C43 H43B 109.5
C42 C43 H43C 109.5
H43A C43 H43C 109.5
H43B C43 H43C 109.5
O5 C44 C35 112.90(19)
O5 C44 H44A 109.0
C35 C44 H44A 109.0
O5 C44 H44B 109.0
C35 C44 H44B 109.0
H44A C44 H44B 107.8
C50 C45 O5 118.4(2)
C50 C45 C46 122.8(2)
O5 C45 C46 118.5(2)
C47 C46 C45 116.0(2)
C47 C46 C34 123.5(2)
C45 C46 C34 118.2(2)
C48 C47 C46 120.8(2)
C48 C47 H47 119.6
C46 C47 H47 119.6
C47 C48 O6 118.0(2)
C47 C48 C49 123.2(2)
O6 C48 C49 118.6(2)
C48 C49 C50 116.0(2)
C48 C49 C53 117.4(2)
C50 C49 C53 123.8(2)
C45 C50 C49 120.8(2)
C45 C50 H50 119.6
C49 C50 H50 119.6
O6 C51 C52 112.53(18)
O6 C51 H51A 109.1
C52 C51 H51A 109.1
O6 C51 H51B 109.1
C52 C51 H51B 109.1
H51A C51 H51B 107.8
C57 C52 C53 119.8(2)
C57 C52 C51 119.40(19)
C53 C52 C51 120.2(2)
C52 C53 C54 118.5(2)
C52 C53 C49 113.67(19)
C54 C53 C49 126.5(2)
C55 C54 C53 119.25(19)
C55 C54 C58 122.0(2)
C53 C54 C58 118.6(2)
C54 C55 C56 119.01(19)
C54 C55 C62 121.6(2)
C56 C55 C62 119.3(2)
C57 C56 C55 118.2(2)
C57 C56 C68 113.78(18)
C55 C56 C68 126.5(2)
C52 C57 C56 120.0(2)
C52 C57 C66 119.21(19)
C56 C57 C66 120.1(2)
C59 C58 C54 110.97(19)
C59 C58 H58A 109.4
C54 C58 H58A 109.4
C59 C58 H58B 109.4
C54 C58 H58B 109.4
H58A C58 H58B 108.0
C58 C59 C60 113.7(2)
C58 C59 H59A 108.8
C60 C59 H59A 108.8
C58 C59 H59B 108.8
C60 C59 H59B 108.8
H59A C59 H59B 107.7
C61 C60 C59 113.0(2)
C61 C60 H60A 109.0
C59 C60 H60A 109.0
C61 C60 H60B 109.0
C59 C60 H60B 109.0
H60A C60 H60B 107.8
C60 C61 H61A 109.5
C60 C61 H61B 109.5
H61A C61 H61B 109.5
C60 C61 H61C 109.5
H61A C61 H61C 109.5
H61B C61 H61C 109.5
C63 C62 C55 114.2(2)
C63 C62 H62A 108.7
C55 C62 H62A 108.7
C63 C62 H62B 108.7
C55 C62 H62B 108.7
H62A C62 H62B 107.6
C62 C63 C64 113.9(2)
C62 C63 H63A 108.8
C64 C63 H63A 108.8
C62 C63 H63B 108.8
C64 C63 H63B 108.8
H63A C63 H63B 107.7
C65 C64 C63 114.5(3)
C65 C64 H64A 108.6
C63 C64 H64A 108.6
C65 C64 H64B 108.6
C63 C64 H64B 108.6
H64A C64 H64B 107.6
C64 C65 H65A 109.5
C64 C65 H65B 109.5
H65A C65 H65B 109.5
C64 C65 H65C 109.5
H65A C65 H65C 109.5
H65B C65 H65C 109.5
O7 C66 C57 112.32(17)
O7 C66 H66A 109.1
C57 C66 H66A 109.1
O7 C66 H66B 109.1
C57 C66 H66B 109.1
H66A C66 H66B 107.9
C72 C67 O7 118.37(19)
C72 C67 C68 123.1(2)
O7 C67 C68 118.07(19)
C67 C68 C69 115.9(2)
C67 C68 C56 117.86(19)
C69 C68 C56 123.1(2)
C70 C69 C68 120.9(2)
C70 C69 H69 119.6
C68 C69 H69 119.6
C69 C70 O8 118.27(19)
C69 C70 C71 123.1(2)
O8 C70 C71 118.24(19)
C72 C71 C70 115.6(2)
C72 C71 C75 123.83(19)
C70 C71 C75 117.78(19)
C67 C72 C71 121.0(2)
C67 C72 H72 119.5
C71 C72 H72 119.5
O8 C73 C74 112.53(17)
O8 C73 H73A 109.1
C74 C73 H73A 109.1
O8 C73 H73B 109.1
C74 C73 H73B 109.1
H73A C73 H73B 107.8
C79 C74 C75 119.95(19)
C79 C74 C73 119.56(18)
C75 C74 C73 120.07(19)
C74 C75 C76 118.33(19)
C74 C75 C71 113.87(18)
C76 C75 C71 126.89(19)
C77 C76 C75 119.84(18)
C77 C76 C80 120.54(18)
C75 C76 C80 119.54(18)
C76 C77 C78 119.16(18)
C76 C77 C84 121.41(18)
C78 C77 C84 119.39(18)
C79 C78 C77 117.68(19)
C79 C78 C2 114.71(17)
C77 C78 C2 127.06(19)
C74 C79 C78 121.16(19)
C74 C79 C88 118.81(18)
C78 C79 C88 119.70(19)
C76 C80 C81 116.30(16)
C76 C80 H80A 108.2
C81 C80 H80A 108.2
C76 C80 H80B 108.2
C81 C80 H80B 108.2
H80A C80 H80B 107.4
C82B C81 C80 113.6(3)
C80 C81 C82A 110.8(2)
C82B C81 H81C 108.8
C80 C81 H81C 108.8
C82B C81 H81D 109.0
C80 C81 H81D 108.9
H81C C81 H81D 107.6
C80 C81 H81A 109.7
C82A C81 H81A 109.7
C80 C81 H81B 109.3
C82A C81 H81B 109.3
H81A C81 H81B 108.0
C83A C82A C81 112.1(4)
C83A C82A H82A 109.2
C81 C82A H82A 109.2
C83A C82A H82B 109.2
C81 C82A H82B 109.2
H82A C82A H82B 107.9
C82A C83A H83A 109.5
C82A C83A H83B 109.5
H83A C83A H83B 109.5
C82A C83A H83C 109.5
H83A C83A H83C 109.5
H83B C83A H83C 109.5
C83B C82B C81 106.7(6)
C83B C82B H82C 110.4
C81 C82B H82C 110.4
C83B C82B H82D 110.4
C81 C82B H82D 110.4
H82C C82B H82D 108.6
C82B C83B H83D 109.5
C82B C83B H83E 109.5
H83D C83B H83E 109.5
C82B C83B H83F 109.5
H83D C83B H83F 109.5
H83E C83B H83F 109.5
C77 C84 C85 114.20(18)
C77 C84 H84A 108.7
C85 C84 H84A 108.7
C77 C84 H84B 108.7
C85 C84 H84B 108.7
H84A C84 H84B 107.6
C86 C85 C84 112.80(19)
C86 C85 H85A 109.0
C84 C85 H85A 109.0
C86 C85 H85B 109.0
C84 C85 H85B 109.0
H85A C85 H85B 107.8
C87 C86 C85 112.4(2)
C87 C86 H86A 109.1
C85 C86 H86A 109.1
C87 C86 H86B 109.1
C85 C86 H86B 109.1
H86A C86 H86B 107.8
C86 C87 H87A 109.5
C86 C87 H87B 109.5
H87A C87 H87B 109.5
C86 C87 H87C 109.5
H87A C87 H87C 109.5
H87B C87 H87C 109.5
O1 C88 C79 112.47(17)
O1 C88 H88A 109.1
C79 C88 H88A 109.1
O1 C88 H88B 109.1
C79 C88 H88B 109.1
H88A C88 H88B 107.8
C90A C89A C94A 120.0
C90A C89A Cl1A 119.66(14)
C94A C89A Cl1A 120.34(14)
C91A C90A C89A 120.0
C91A C90A H90A 120.0
C89A C90A H90A 120.0
C90A C91A C92A 120.0
C90A C91A H91A 120.0
C92A C91A H91A 120.0
C93A C92A C91A 120.0
C93A C92A H92A 120.0
C91A C92A H92A 120.0
C92A C93A C94A 120.0
C92A C93A H93A 120.0
C94A C93A H93A 120.0
C93A C94A C89A 120.0
C93A C94A H94A 120.0
C89A C94A H94A 120.0
C90B C89B C94B 120.0
C90B C89B Cl1B 119.6(5)
C94B C89B Cl1B 120.3(5)
C89B C90B C91B 120.0
C89B C90B H90B 120.0
C91B C90B H90B 120.0
C90B C91B C92B 120.0
C90B C91B H91B 120.0
C92B C91B H91B 120.0
C93B C92B C91B 120.0
C93B C92B H92B 120.0
C91B C92B H92B 120.0
C92B C93B C94B 120.0
C92B C93B H93B 120.0
C94B C93B H93B 120.0
C93B C94B C89B 120.0
C93B C94B H94B 120.0
C89B C94B H94B 120.0
C100 C95 C96 121.2(3)
C100 C95 Cl2 118.9(2)
C96 C95 Cl2 119.9(2)
C97 C96 C95 118.7(3)
C97 C96 H96 120.7
C95 C96 H96 120.7
C96 C97 C98 121.1(3)
C96 C97 H97 119.4
C98 C97 H97 119.4
C99 C98 C97 118.2(3)
C99 C98 H98 120.9
C97 C98 H98 120.9
C98 C99 C100 121.5(3)
C98 C99 H99 119.2
C100 C99 H99 119.2
C95 C100 C99 119.1(3)
C95 C100 H100 120.5
C99 C100 H100 120.5
C106 C101 C102 120.9(5)
C106 C101 Cl3A 119.1(5)
C102 C101 Cl3A 119.9(4)
C103 C102 C101 119.4(5)
C103 C102 H102 120.3
C101 C102 H102 120.3
C104 C103 C102 120.2(6)
C104 C103 H103 119.9
C102 C103 H103 119.9
C103 C104 C105 119.7(6)
C103 C104 H104 120.2
C105 C104 H104 120.2
C106 C105 C104 120.7(5)
C106 C105 H105 119.6
C104 C105 H105 119.6
C101 C106 C105 118.9(6)
C101 C106 H106 120.5
C105 C106 H106 120.5
C202 C201 C206 120.0
C202 C201 Cl3B 122.5(8)
C206 C201 Cl3B 117.5(8)
C203 C202 C201 120.0
C203 C202 H202 120.0
C201 C202 H202 120.0
C202 C203 C204 120.0
C202 C203 H203 120.0
C204 C203 H203 120.0
C205 C204 C203 120.0
C205 C204 H204 120.0
C203 C204 H204 120.0
C204 C205 C206 120.0
C204 C205 H205 120.0
C206 C205 H205 120.0
C205 C206 C201 120.0
C205 C206 H206 120.0
C201 C206 H206 120.0

loop_
_geom_bond_atom_site_label_1
_geom_bond_atom_site_label_2
_geom_bond_distance
Cl2 C95 1.726(3)
O1 C1 1.386(3)
O1 C88 1.429(3)
O2 C4 1.378(3)
O2 C7 1.429(3)
O3 C23 1.383(3)
O3 C22 1.424(3)
O4 C26 1.387(3)
O4 C29 1.433(3)
O5 C45 1.381(3)
O5 C44 1.429(3)
O6 C48 1.389(3)
O6 C51 1.434(3)
O7 C67 1.387(3)
O7 C66 1.439(3)
O8 C70 1.388(3)
O8 C73 1.423(3)
C1 C6 1.377(3)
C1 C2 1.411(3)
C2 C3 1.399(3)
C2 C78 1.488(3)
C3 C4 1.389(3)
C3 H3 0.9500
C4 C5 1.407(3)
C5 C6 1.397(3)
C5 C9 1.486(3)
C6 H6 0.9500
C7 C8 1.508(3)
C7 H7A 0.9900
C7 H7AB 0.9900
C8 C13 1.393(3)
C8 C9 1.401(3)
C9 C10 1.429(3)
C10 C11 1.404(3)
C10 C14 1.520(3)
C11 C12 1.422(3)
C11 C18 1.523(3)
C12 C13 1.403(3)
C12 C24 1.480(3)
C13 C22 1.506(3)
C14 C15 1.511(3)
C14 H14A 0.9900
C14 H14B 0.9900
C15 C16 1.526(4)
C15 H15A 0.9900
C15 H15B 0.9900
C16 C17 1.507(4)
C16 H16A 0.9900
C16 H16B 0.9900
C17 H17A 0.9800
C17 H17B 0.9800
C17 H17C 0.9800
C18 C19 1.532(3)
C18 H18A 0.9900
C18 H18B 0.9900
C19 C20 1.528(3)
C19 H19A 0.9900
C19 H19B 0.9900
C20 C21 1.518(3)
C20 H20A 0.9900
C20 H20B 0.9900
C21 H21A 0.9800
C21 H21B 0.9800
C21 H21C 0.9800
C22 H22A 0.9900
C22 H22B 0.9900
C23 C28 1.381(3)
C23 C24 1.406(3)
C24 C25 1.400(3)
C25 C26 1.373(3)
C25 H25 0.9500
C26 C27 1.406(3)
C27 C28 1.401(3)
C27 C31 1.486(3)
C28 H28 0.9500
C29 C30 1.512(3)
C29 H29A 0.9900
C29 H29B 0.9900
C30 C35 1.385(3)
C30 C31 1.406(3)
C31 C32 1.410(3)
C32 C33 1.406(3)
C32 C36 1.522(3)
C33 C34 1.424(3)
C33 C40 1.521(3)
C34 C35 1.412(3)
C34 C46 1.486(3)
C35 C44 1.506(3)
C36 C37 1.524(4)
C36 H36A 0.9900
C36 H36B 0.9900
C37 C38A 1.555(6)
C37 C38B 1.604(13)
C37 H37A 0.9900
C37 H37B 0.9900
C38A C39A 1.511(8)
C38A H38A 0.9900
C38A H38B 0.9900
C39A H39A 0.9800
C39A H39B 0.9800
C39A H39C 0.9800
C38B C39B 1.528(17)
C38B H38C 0.9900
C38B H38D 0.9900
C39B H39D 0.9800
C39B H39E 0.9800
C39B H39F 0.9800
C40 C41 1.518(3)
C40 H40A 0.9900
C40 H40B 0.9900
C41 C42 1.507(4)
C41 H41A 0.9900
C41 H41B 0.9900
C42 C43 1.517(4)
C42 H42A 0.9900
C42 H42B 0.9900
C43 H43A 0.9800
C43 H43B 0.9800
C43 H43C 0.9800
C44 H44A 0.9900
C44 H44B 0.9900
C45 C50 1.381(3)
C45 C46 1.404(3)
C46 C47 1.403(3)
C47 C48 1.376(3)
C47 H47 0.9500
C48 C49 1.400(3)
C49 C50 1.403(3)
C49 C53 1.489(3)
C50 H50 0.9500
C51 C52 1.503(3)
C51 H51A 0.9900
C51 H51B 0.9900
C52 C57 1.391(3)
C52 C53 1.402(3)
C53 C54 1.416(3)
C54 C55 1.403(3)
C54 C58 1.528(3)
C55 C56 1.429(3)
C55 C62 1.521(3)
C56 C57 1.399(3)
C56 C68 1.485(3)
C57 C66 1.509(3)
C58 C59 1.520(3)
C58 H58A 0.9900
C58 H58B 0.9900
C59 C60 1.530(3)
C59 H59A 0.9900
C59 H59B 0.9900
C60 C61 1.519(4)
C60 H60A 0.9900
C60 H60B 0.9900
C61 H61A 0.9800
C61 H61B 0.9800
C61 H61C 0.9800
C62 C63 1.495(3)
C62 H62A 0.9900
C62 H62B 0.9900
C63 C64 1.530(4)
C63 H63A 0.9900
C63 H63B 0.9900
C64 C65 1.492(4)
C64 H64A 0.9900
C64 H64B 0.9900
C65 H65A 0.9800
C65 H65B 0.9800
C65 H65C 0.9800
C66 H66A 0.9900
C66 H66B 0.9900
C67 C72 1.377(3)
C67 C68 1.403(3)
C68 C69 1.403(3)
C69 C70 1.379(3)
C69 H69 0.9500
C70 C71 1.406(3)
C71 C72 1.406(3)
C71 C75 1.489(3)
C72 H72 0.9500
C73 C74 1.510(3)
C73 H73A 0.9900
C73 H73B 0.9900
C74 C79 1.382(3)
C74 C75 1.405(3)
C75 C76 1.417(3)
C76 C77 1.408(3)
C76 C80 1.526(3)
C77 C78 1.428(3)
C77 C84 1.521(3)
C78 C79 1.403(3)
C79 C88 1.506(3)
C80 C81 1.538(3)
C80 H80A 0.9900
C80 H80B 0.9900
C81 C82B 1.529(6)
C81 C82A 1.595(4)
C81 H81C 0.9700
C81 H81D 0.9700
C81 H81A 0.9700
C81 H81B 0.9700
C82A C83A 1.511(7)
C82A H82A 0.9900
C82A H82B 0.9900
C83A H83A 0.9800
C83A H83B 0.9800
C83A H83C 0.9800
C82B C83B 1.469(12)
C82B H82C 0.9900
C82B H82D 0.9900
C83B H83D 0.9800
C83B H83E 0.9800
C83B H83F 0.9800
C84 C85 1.527(3)
C84 H84A 0.9900
C84 H84B 0.9900
C85 C86 1.519(3)
C85 H85A 0.9900
C85 H85B 0.9900
C86 C87 1.518(4)
C86 H86A 0.9900
C86 H86B 0.9900
C87 H87A 0.9800
C87 H87B 0.9800
C87 H87C 0.9800
C88 H88A 0.9900
C88 H88B 0.9900
Cl1A C89A 1.7134(19)
C89A C90A 1.3900
C89A C94A 1.3900
C90A C91A 1.3900
C90A H90A 0.9500
C91A C92A 1.3900
C91A H91A 0.9500
C92A C93A 1.3900
C92A H92A 0.9500
C93A C94A 1.3900
C93A H93A 0.9500
C94A H94A 0.9500
Cl1B C89B 1.715(6)
C89B C90B 1.3900
C89B C94B 1.3900
C90B C91B 1.3900
C90B H90B 0.9500
C91B C92B 1.3900
C91B H91B 0.9500
C92B C93B 1.3900
C92B H92B 0.9500
C93B C94B 1.3900
C93B H93B 0.9500
C94B H94B 0.9500
C95 C100 1.372(4)
C95 C96 1.384(4)
C96 C97 1.370(5)
C96 H96 0.9500
C97 C98 1.406(4)
C97 H97 0.9500
C98 C99 1.361(4)
C98 H98 0.9500
C99 C100 1.381(4)
C99 H99 0.9500
C100 H100 0.9500
C101 C106 1.373(7)
C101 C102 1.387(8)
C101 Cl3A 1.734(5)
C102 C103 1.382(9)
C102 H102 0.9500
C103 C104 1.362(8)
C103 H103 0.9500
C104 C105 1.395(7)
C104 H104 0.9500
C105 C106 1.373(8)
C105 H105 0.9500
C106 H106 0.9500
Cl3B C201 1.704(9)
C201 C202 1.3900
C201 C206 1.3900
C202 C203 1.3900
C202 H202 0.9500
C203 C204 1.3900
C203 H203 0.9500
C204 C205 1.3900
C204 H204 0.9500
C205 C206 1.3900
C205 H205 0.9500
C206 H206 0.9500

loop_
_geom_torsion_atom_site_label_1
_geom_torsion_atom_site_label_2
_geom_torsion_atom_site_label_3
_geom_torsion_atom_site_label_4
_geom_torsion
C88 O1 C1 C6 -123.2(2)
C88 O1 C1 C2 51.5(2)
C6 C1 C2 C3 -4.7(3)
O1 C1 C2 C3 -178.96(19)
C6 C1 C2 C78 161.2(2)
O1 C1 C2 C78 -13.1(3)
C1 C2 C3 C4 2.8(3)
C78 C2 C3 C4 -161.8(2)
C7 O2 C4 C3 -124.6(2)
C7 O2 C4 C5 52.1(3)
C2 C3 C4 O2 178.47(19)
C2 C3 C4 C5 2.0(3)
O2 C4 C5 C6 178.65(19)
C3 C4 C5 C6 -4.9(3)
O2 C4 C5 C9 -19.4(3)
C3 C4 C5 C9 157.1(2)
O1 C1 C6 C5 176.15(19)
C2 C1 C6 C5 1.8(3)
C4 C5 C6 C1 3.0(3)
C9 C5 C6 C1 -157.9(2)
C4 O2 C7 C8 -44.6(2)
O2 C7 C8 C13 178.01(18)
O2 C7 C8 C9 7.2(3)
C13 C8 C9 C10 19.7(3)
C7 C8 C9 C10 -169.50(19)
C13 C8 C9 C5 -146.6(2)
C7 C8 C9 C5 24.2(3)
C6 C5 C9 C8 141.3(2)
C4 C5 C9 C8 -19.2(3)
C6 C5 C9 C10 -23.7(3)
C4 C5 C9 C10 175.8(2)
C8 C9 C10 C11 -17.0(3)
C5 C9 C10 C11 147.4(2)
C8 C9 C10 C14 161.86(19)
C5 C9 C10 C14 -33.7(3)
C9 C10 C11 C12 -3.1(3)
C14 C10 C11 C12 178.01(19)
C9 C10 C11 C18 178.16(18)
C14 C10 C11 C18 -0.7(3)
C10 C11 C12 C13 20.7(3)
C18 C11 C12 C13 -160.50(18)
C10 C11 C12 C24 -140.6(2)
C18 C11 C12 C24 38.2(3)
C9 C8 C13 C12 -2.0(3)
C7 C8 C13 C12 -172.86(19)
C9 C8 C13 C22 168.91(19)
C7 C8 C13 C22 -2.0(3)
C11 C12 C13 C8 -18.3(3)
C24 C12 C13 C8 145.0(2)
C11 C12 C13 C22 170.93(19)
C24 C12 C13 C22 -25.8(3)
C11 C10 C14 C15 119.0(2)
C9 C10 C14 C15 -59.9(3)
C10 C14 C15 C16 178.0(2)
C14 C15 C16 C17 177.5(2)
C10 C11 C18 C19 -71.5(3)
C12 C11 C18 C19 109.7(2)
C11 C18 C19 C20 -178.67(19)
C18 C19 C20 C21 -173.00(19)
C23 O3 C22 C13 40.3(2)
C8 C13 C22 O3 -173.66(18)
C12 C13 C22 O3 -2.8(3)
C22 O3 C23 C28 124.1(2)
C22 O3 C23 C24 -50.8(3)
C28 C23 C24 C25 5.2(3)
O3 C23 C24 C25 179.78(18)
C28 C23 C24 C12 -153.7(2)
O3 C23 C24 C12 20.9(3)
C13 C12 C24 C25 -139.8(2)
C11 C12 C24 C25 22.1(3)
C13 C12 C24 C23 17.7(3)
C11 C12 C24 C23 179.61(19)
C23 C24 C25 C26 -3.7(3)
C12 C24 C25 C26 154.1(2)
C24 C25 C26 O4 -174.11(19)
C24 C25 C26 C27 -0.1(3)
C29 O4 C26 C25 123.2(2)
C29 O4 C26 C27 -51.0(3)
C25 C26 C27 C28 2.7(3)
O4 C26 C27 C28 176.62(18)
C25 C26 C27 C31 -161.7(2)
O4 C26 C27 C31 12.3(3)
O3 C23 C28 C27 -177.39(19)
C24 C23 C28 C27 -2.7(3)
C26 C27 C28 C23 -1.3(3)
C31 C27 C28 C23 162.0(2)
C26 O4 C29 C30 53.7(2)
O4 C29 C30 C35 166.00(19)
O4 C29 C30 C31 -20.8(3)
C35 C30 C31 C32 -15.1(3)
C29 C30 C31 C32 171.7(2)
C35 C30 C31 C27 156.7(2)
C29 C30 C31 C27 -16.4(3)
C28 C27 C31 C30 -141.0(2)
C26 C27 C31 C30 21.9(3)
C28 C27 C31 C32 30.1(3)
C26 C27 C31 C32 -166.9(2)
C30 C31 C32 C33 16.7(3)
C27 C31 C32 C33 -154.1(2)
C30 C31 C32 C36 -160.3(2)
C27 C31 C32 C36 28.9(3)
C31 C32 C33 C34 -2.2(3)
C36 C32 C33 C34 174.8(2)
C31 C32 C33 C40 178.0(2)
C36 C32 C33 C40 -5.0(3)
C32 C33 C34 C35 -13.9(3)
C40 C33 C34 C35 165.8(2)
C32 C33 C34 C46 154.6(2)
C40 C33 C34 C46 -25.7(3)
C31 C30 C35 C34 -1.2(3)
C29 C30 C35 C34 171.9(2)
C31 C30 C35 C44 -174.5(2)
C29 C30 C35 C44 -1.4(3)
C33 C34 C35 C30 15.7(3)
C46 C34 C35 C30 -154.2(2)
C33 C34 C35 C44 -171.00(19)
C46 C34 C35 C44 19.0(3)
C33 C32 C36 C37 -76.4(3)
C31 C32 C36 C37 100.6(3)
C32 C36 C37 C38A 171.6(4)
C32 C36 C37 C38B 143.2(6)
C36 C37 C38A C39A -83.2(5)
C36 C37 C38B C39B 80.6(8)
C32 C33 C40 C41 129.2(2)
C34 C33 C40 C41 -50.5(3)
C33 C40 C41 C42 -172.0(2)
C40 C41 C42 C43 -176.1(2)
C45 O5 C44 C35 -51.4(2)
C30 C35 C44 O5 -170.68(19)
C34 C35 C44 O5 16.1(3)
C44 O5 C45 C50 -121.1(2)
C44 O5 C45 C46 53.4(3)
C50 C45 C46 C47 -6.2(3)
O5 C45 C46 C47 179.55(19)
C50 C45 C46 C34 157.3(2)
O5 C45 C46 C34 -16.9(3)
C35 C34 C46 C47 142.4(2)
C33 C34 C46 C47 -26.6(3)
C35 C34 C46 C45 -19.8(3)
C33 C34 C46 C45 171.2(2)
C45 C46 C47 C48 4.8(3)
C34 C46 C47 C48 -157.8(2)
C46 C47 C48 O6 174.96(19)
C46 C47 C48 C49 0.8(3)
C51 O6 C48 C47 -119.3(2)
C51 O6 C48 C49 55.1(2)
C47 C48 C49 C50 -5.1(3)
O6 C48 C49 C50 -179.24(19)
C47 C48 C49 C53 156.6(2)
O6 C48 C49 C53 -17.5(3)
O5 C45 C50 C49 176.20(19)
C46 C45 C50 C49 2.0(3)
C48 C49 C50 C45 3.7(3)
C53 C49 C50 C45 -156.7(2)
C48 O6 C51 C52 -51.6(2)
O6 C51 C52 C57 -174.95(19)
O6 C51 C52 C53 14.0(3)
C57 C52 C53 C54 19.0(3)
C51 C52 C53 C54 -170.0(2)
C57 C52 C53 C49 -148.5(2)
C51 C52 C53 C49 22.5(3)
C48 C49 C53 C52 -21.9(3)
C50 C49 C53 C52 138.3(2)
C48 C49 C53 C54 171.8(2)
C50 C49 C53 C54 -28.0(3)
C52 C53 C54 C55 -18.3(3)
C49 C53 C54 C55 147.5(2)
C52 C53 C54 C58 157.8(2)
C49 C53 C54 C58 -36.4(3)
C53 C54 C55 C56 -0.5(3)
C58 C54 C55 C56 -176.4(2)
C53 C54 C55 C62 178.6(2)
C58 C54 C55 C62 2.6(3)
C54 C55 C56 C57 18.6(3)
C62 C55 C56 C57 -160.5(2)
C54 C55 C56 C68 -146.2(2)
C62 C55 C56 C68 34.7(3)
C53 C52 C57 C56 -0.7(3)
C51 C52 C57 C56 -171.8(2)
C53 C52 C57 C66 169.99(19)
C51 C52 C57 C66 -1.1(3)
C55 C56 C57 C52 -18.1(3)
C68 C56 C57 C52 148.6(2)
C55 C56 C57 C66 171.28(19)
C68 C56 C57 C66 -22.0(3)
C55 C54 C58 C59 89.0(3)
C53 C54 C58 C59 -86.9(3)
C54 C58 C59 C60 -175.9(2)
C58 C59 C60 C61 72.5(3)
C54 C55 C62 C63 -113.2(3)
C56 C55 C62 C63 65.8(3)
C55 C62 C63 C64 -174.6(3)
C62 C63 C64 C65 -62.0(4)
C67 O7 C66 C57 51.9(2)
C52 C57 C66 O7 175.01(18)
C56 C57 C66 O7 -14.3(3)
C66 O7 C67 C72 117.6(2)
C66 O7 C67 C68 -55.2(2)
C72 C67 C68 C69 5.8(3)
O7 C67 C68 C69 178.20(18)
C72 C67 C68 C56 -154.8(2)
O7 C67 C68 C56 17.7(3)
C57 C56 C68 C67 21.6(3)
C55 C56 C68 C67 -173.1(2)
C57 C56 C68 C69 -137.4(2)
C55 C56 C68 C69 27.9(3)
C67 C68 C69 C70 -3.9(3)
C56 C68 C69 C70 155.5(2)
C68 C69 C70 O8 -175.15(19)
C68 C69 C70 C71 -2.2(3)
C73 O8 C70 C69 118.4(2)
C73 O8 C70 C71 -54.9(2)
C69 C70 C71 C72 6.3(3)
O8 C70 C71 C72 179.28(18)
C69 C70 C71 C75 -155.5(2)
O8 C70 C71 C75 17.5(3)
O7 C67 C72 C71 -174.00(18)
C68 C67 C72 C71 -1.6(3)
C70 C71 C72 C67 -4.4(3)
C75 C71 C72 C67 156.2(2)
C70 O8 C73 C74 52.8(2)
O8 C73 C74 C79 170.71(18)
O8 C73 C74 C75 -16.7(3)
C79 C74 C75 C76 -16.7(3)
C73 C74 C75 C76 170.70(19)
C79 C74 C75 C71 153.15(19)
C73 C74 C75 C71 -19.4(3)
C72 C71 C75 C74 -140.1(2)
C70 C71 C75 C74 20.0(3)
C72 C71 C75 C76 28.7(3)
C70 C71 C75 C76 -171.11(19)
C74 C75 C76 C77 13.5(3)
C71 C75 C76 C77 -154.9(2)
C74 C75 C76 C80 -163.29(18)
C71 C75 C76 C80 28.3(3)
C75 C76 C77 C78 3.5(3)
C80 C76 C77 C78 -179.67(18)
C75 C76 C77 C84 -174.18(19)
C80 C76 C77 C84 2.6(3)
C76 C77 C78 C79 -17.4(3)
C84 C77 C78 C79 160.32(19)
C76 C77 C78 C2 153.6(2)
C84 C77 C78 C2 -28.7(3)
C3 C2 C78 C79 143.2(2)
C1 C2 C78 C79 -21.1(3)
C3 C2 C78 C77 -28.0(3)
C1 C2 C78 C77 167.7(2)
C75 C74 C79 C78 2.6(3)
C73 C74 C79 C78 175.16(19)
C75 C74 C79 C88 -170.80(19)
C73 C74 C79 C88 1.8(3)
C77 C78 C79 C74 14.6(3)
C2 C78 C79 C74 -157.6(2)
C77 C78 C79 C88 -172.12(19)
C2 C78 C79 C88 15.8(3)
C77 C76 C80 C81 66.6(3)
C75 C76 C80 C81 -116.6(2)
C76 C80 C81 C82B 164.3(3)
C76 C80 C81 C82A -151.9(2)
C80 C81 C82A C83A -65.6(4)
C80 C81 C82B C83B 70.0(6)
C76 C77 C84 C85 131.3(2)
C78 C77 C84 C85 -46.4(3)
C77 C84 C85 C86 178.67(18)
C84 C85 C86 C87 179.1(2)
C1 O1 C88 C79 -54.1(2)
C74 C79 C88 O1 -164.90(18)
C78 C79 C88 O1 21.6(3)
C94A C89A C90A C91A 0.0
Cl1A C89A C90A C91A -179.64(19)
C89A C90A C91A C92A 0.0
C90A C91A C92A C93A 0.0
C91A C92A C93A C94A 0.0
C92A C93A C94A C89A 0.0
C90A C89A C94A C93A 0.0
Cl1A C89A C94A C93A 179.6(2)
C94B C89B C90B C91B 0.0
Cl1B C89B C90B C91B -176.1(10)
C89B C90B C91B C92B 0.0
C90B C91B C92B C93B 0.0
C91B C92B C93B C94B 0.0
C92B C93B C94B C89B 0.0
C90B C89B C94B C93B 0.0
Cl1B C89B C94B C93B 176.1(10)
C100 C95 C96 C97 -1.3(5)
Cl2 C95 C96 C97 179.8(3)
C95 C96 C97 C98 -1.4(6)
C96 C97 C98 C99 4.8(5)
C97 C98 C99 C100 -5.5(5)
C96 C95 C100 C99 0.6(5)
Cl2 C95 C100 C99 179.5(2)
C98 C99 C100 C95 2.9(4)
C106 C101 C102 C103 -3.6(7)
Cl3A C101 C102 C103 -178.8(4)
C101 C102 C103 C104 2.0(7)
C102 C103 C104 C105 1.1(9)
C103 C104 C105 C106 -2.6(10)
C102 C101 C106 C105 2.1(9)
Cl3A C101 C106 C105 177.4(5)
C104 C105 C106 C101 1.0(10)
C206 C201 C202 C203 0.0
Cl3B C201 C202 C203 179.2(9)
C201 C202 C203 C204 0.0
C202 C203 C204 C205 0.0
C203 C204 C205 C206 0.0
C204 C205 C206 C201 0.0
C202 C201 C206 C205 0.0
Cl3B C201 C206 C205 -179.3(8)
